data_2211425
loop_
_publ_author_name
'Ding, Wei-Lin'
'Shen, Yong-Mei'
'Xing, Zhi-Tao'
'Wang, Pin-Liang'
'Wang, Hai-Bo'

_publ_section_title
;
 2-[3-(4-Chlorophenyl)-1,2,4-oxadiazol-5-yl]phenol
;
_journal_coeditor_code HB2194
_journal_issue 12
_journal_name_full 'Acta Crystallographica Section E'
_journal_page_first o5592
_journal_page_last o5593
_journal_paper_doi 10.1107/S1600536806047052
_journal_volume 62
_journal_year 2006
_chemical_formula_iupac 'C14 H9 Cl N2 O2'
_chemical_formula_moiety 'C14 H9 Cl N2 O2'
_chemical_formula_sum 'C14 H9 Cl N2 O2'
_chemical_formula_weight 272.68
_chemical_name_systematic
;
2-[3-(4-Chlorophenyl)-1,2,4-oxadiazol-5-yl]phenol
;
_space_group_IT_number 4
_symmetry_cell_setting monoclinic
_symmetry_space_group_name_Hall 'P 2yb'
_symmetry_space_group_name_H-M 'P 1 21 1'
_atom_sites_solution_hydrogens geom
_atom_sites_solution_primary direct
_atom_sites_solution_secondary difmap
_audit_creation_method SHELXL-97
_cell_angle_alpha 90.00
_cell_angle_beta 97.98(3)
_cell_angle_gamma 90.00
_cell_formula_units_Z 2
_cell_length_a 6.3900(13)
_cell_length_b 5.0380(10)
_cell_length_c 19.255(4)
_cell_measurement_reflns_used 25
_cell_measurement_temperature 293(2)
_cell_measurement_theta_max 12
_cell_measurement_theta_min 9
_cell_volume 613.9(2)
_computing_cell_refinement 'CAD-4 Software'
_computing_data_collection 'CAD-4 Software (Enraf--Nonius, 1989)'
_computing_data_reduction 'XCAD4 (Harms & Wocadlo, 1995)'
_computing_molecular_graphics 'SHELXTL (Siemens, 1996)'
_computing_publication_material 'PLATON (Spek, 2003)'
_computing_structure_refinement 'SHELXL97 (Sheldrick, 1997)'
_computing_structure_solution 'SHELXS97 (Sheldrick, 1997)'
_diffrn_ambient_temperature 293(2)
_diffrn_measured_fraction_theta_full 0.997
_diffrn_measured_fraction_theta_max 0.997
_diffrn_measurement_device_type 'Enraf--Nonius CAD-4'
_diffrn_measurement_method \w/2\q
_diffrn_radiation_monochromator graphite
_diffrn_radiation_source 'fine-focus sealed tube'
_diffrn_radiation_type MoK\a
_diffrn_radiation_wavelength 0.71073
_diffrn_reflns_av_R_equivalents 0.0460
_diffrn_reflns_av_sigmaI/netI 0.0565
_diffrn_reflns_limit_h_max 7
_diffrn_reflns_limit_h_min 0
_diffrn_reflns_limit_k_max 6
_diffrn_reflns_limit_k_min 0
_diffrn_reflns_limit_l_max 23
_diffrn_reflns_limit_l_min -23
_diffrn_reflns_number 1466
_diffrn_reflns_theta_full 26.02
_diffrn_reflns_theta_max 26.02
_diffrn_reflns_theta_min 1.07
_diffrn_standards_decay_% 0
_diffrn_standards_interval_count 200
_diffrn_standards_interval_time 120
_diffrn_standards_number 3
_exptl_absorpt_coefficient_mu 0.309
_exptl_absorpt_correction_T_max 0.970
_exptl_absorpt_correction_T_min 0.913
_exptl_absorpt_correction_type psi-scan
_exptl_absorpt_process_details '(North <i>et al.</i>,  1968)'
_exptl_crystal_colour Colourless
_exptl_crystal_density_diffrn 1.475
_exptl_crystal_density_method 'not measured'
_exptl_crystal_description Block
_exptl_crystal_F_000 280
_exptl_crystal_size_max 0.30
_exptl_crystal_size_mid 0.20
_exptl_crystal_size_min 0.10
_refine_diff_density_max 0.211
_refine_diff_density_min -0.229
_refine_ls_abs_structure_details 'Flack (1983)'
_refine_ls_abs_structure_Flack 0.1(2)
_refine_ls_extinction_method none
_refine_ls_goodness_of_fit_ref 1.052
_refine_ls_hydrogen_treatment mixed
_refine_ls_matrix_type full
_refine_ls_number_parameters 175
_refine_ls_number_reflns 1343
_refine_ls_number_restraints 1
_refine_ls_restrained_S_all 1.052
_refine_ls_R_factor_all 0.0909
_refine_ls_R_factor_gt 0.0529
_refine_ls_shift/su_max 0.000
_refine_ls_shift/su_mean 0.000
_refine_ls_structure_factor_coef Fsqd
_refine_ls_weighting_details 'calc w=1/[\s^2^(Fo^2^)+(0.0624P)^2^+0.1265P] where P=(Fo^2^+2Fc^2^)/3'
_refine_ls_weighting_scheme calc
_refine_ls_wR_factor_gt 0.1180
_refine_ls_wR_factor_ref 0.1397
_reflns_number_gt 904
_reflns_number_total 1343
_reflns_threshold_expression I>2\s(I)
_cod_data_source_file hb2194.cif
_cod_data_source_block I
_cod_original_sg_symbol_H-M 'P 21'
_cod_database_code 2211425
_cod_database_fobs_code 2211425

loop_
_symmetry_equiv_pos_as_xyz
'x, y, z'
'-x, y+1/2, -z'

loop_
_atom_site_type_symbol
_atom_site_label
_atom_site_fract_x
_atom_site_fract_y
_atom_site_fract_z
_atom_site_U_iso_or_equiv
_atom_site_adp_type
_atom_site_calc_flag
_atom_site_refinement_flags
_atom_site_occupancy
Cl Cl 0.9006(3) -0.4011(4) 0.04725(8) 0.0737(5) Uani d . 1
C C6 0.5783(8) 0.9310(12) 0.3471(3) 0.0498(13) Uani d . 1
O O1 0.9467(6) 0.8104(11) 0.3699(3) 0.0774(15) Uani d . 1
O O2 0.3393(6) 0.6909(9) 0.2622(2) 0.0629(12) Uani d . 1
N N1 0.3522(7) 0.4873(11) 0.2124(3) 0.0628(15) Uani d . 1
N N2 0.6734(6) 0.5767(12) 0.2703(2) 0.0480(11) Uani d . 1
C C1 0.4186(9) 1.0959(17) 0.3644(3) 0.0630(16) Uani d . 1
H H1B 0.2820 1.0776 0.3409 0.076 Uiso calc R 1
C C2 0.4606(11) 1.2861(15) 0.4160(3) 0.0724(19) Uani d . 1
H H2B 0.3531 1.3961 0.4271 0.087 Uiso calc R 1
C C3 0.6621(12) 1.3119(17) 0.4509(3) 0.076(2) Uani d . 1
H H3A 0.6905 1.4393 0.4859 0.091 Uiso calc R 1
C C4 0.8199(11) 1.1538(15) 0.4349(3) 0.070(2) Uani d . 1
H H4A 0.9559 1.1765 0.4584 0.084 Uiso calc R 1
C C5 0.7819(9) 0.9577(14) 0.3838(3) 0.0593(16) Uani d . 1
C C7 0.5387(8) 0.7289(13) 0.2950(3) 0.0496(14) Uani d . 1
C C8 0.5527(8) 0.4313(12) 0.2198(3) 0.0491(14) Uani d . 1
C C9 0.6360(8) 0.2240(12) 0.1771(3) 0.0478(13) Uani d . 1
C C10 0.8482(8) 0.1519(13) 0.1918(3) 0.0579(18) Uani d . 1
H H10A 0.9360 0.2336 0.2281 0.070 Uiso calc R 1
C C11 0.9271(9) -0.0437(14) 0.1515(3) 0.0612(16) Uani d . 1
H H11A 1.0673 -0.0973 0.1615 0.073 Uiso calc R 1
C C12 0.7985(10) -0.1555(12) 0.0977(3) 0.0557(15) Uani d . 1
C C13 0.5886(9) -0.0883(15) 0.0814(3) 0.0637(18) Uani d . 1
H H13A 0.5022 -0.1712 0.0450 0.076 Uiso calc R 1
C C14 0.5106(8) 0.1086(17) 0.1217(3) 0.0591(15) Uani d . 1
H H14A 0.3708 0.1628 0.1108 0.071 Uiso calc R 1
H H 0.903(9) 0.678(15) 0.327(3) 0.089 Uiso d . 1

loop_
_atom_site_aniso_label
_atom_site_aniso_U_11
_atom_site_aniso_U_22
_atom_site_aniso_U_33
_atom_site_aniso_U_12
_atom_site_aniso_U_13
_atom_site_aniso_U_23
Cl 0.0897(11) 0.0604(9) 0.0744(10) 0.0075(11) 0.0233(8) 0.0019(10)
C6 0.054(3) 0.040(3) 0.056(3) -0.012(3) 0.012(3) 0.005(3)
O1 0.052(2) 0.077(3) 0.098(3) -0.002(3) -0.007(2) -0.013(3)
O2 0.048(2) 0.066(3) 0.073(3) 0.002(2) 0.0028(19) -0.006(2)
N1 0.040(3) 0.073(4) 0.073(3) 0.002(3) 0.001(2) -0.010(3)
N2 0.042(2) 0.050(3) 0.051(2) -0.009(3) 0.002(2) 0.004(3)
C1 0.067(4) 0.057(4) 0.067(4) -0.001(4) 0.019(3) 0.005(4)
C2 0.088(5) 0.060(5) 0.076(4) -0.007(4) 0.035(4) -0.004(4)
C3 0.102(6) 0.060(5) 0.066(4) -0.019(5) 0.018(4) -0.004(4)
C4 0.074(4) 0.062(5) 0.072(4) -0.013(4) 0.001(3) -0.001(4)
C5 0.062(4) 0.057(4) 0.059(3) -0.016(4) 0.008(3) 0.002(4)
C7 0.045(3) 0.047(3) 0.056(3) -0.008(3) 0.005(3) 0.013(3)
C8 0.042(3) 0.054(4) 0.050(3) -0.010(3) 0.002(2) 0.010(3)
C9 0.043(3) 0.049(3) 0.050(3) -0.005(3) 0.002(2) 0.003(3)
C10 0.052(3) 0.063(5) 0.056(3) -0.005(3) -0.002(3) 0.003(4)
C11 0.047(3) 0.069(4) 0.066(4) 0.005(3) 0.004(3) 0.009(4)
C12 0.068(4) 0.045(4) 0.057(4) -0.004(3) 0.016(3) 0.009(3)
C13 0.056(4) 0.067(5) 0.066(4) -0.003(4) -0.001(3) -0.008(4)
C14 0.052(3) 0.062(4) 0.061(3) 0.000(4) -0.002(3) 0.003(4)

loop_
_atom_type_symbol
_atom_type_description
_atom_type_scat_dispersion_real
_atom_type_scat_dispersion_imag
_atom_type_scat_source
C C 0.0033 0.0016 'International Tables Vol C Tables 4.2.6.8 and 6.1.1.4'
H H 0.0000 0.0000 'International Tables Vol C Tables 4.2.6.8 and 6.1.1.4'
N N 0.0061 0.0033 'International Tables Vol C Tables 4.2.6.8 and 6.1.1.4'
O O 0.0106 0.0060 'International Tables Vol C Tables 4.2.6.8 and 6.1.1.4'
Cl Cl 0.1484 0.1585 'International Tables Vol C Tables 4.2.6.8 and 6.1.1.4'

loop_
_geom_angle_atom_site_label_1
_geom_angle_atom_site_label_2
_geom_angle_atom_site_label_3
_geom_angle
C1 C6 C5 119.0(6)
C1 C6 C7 122.0(5)
C5 C6 C7 119.0(5)
C5 O1 H 112(3)
C7 O2 N1 106.2(4)
C8 N1 O2 103.4(4)
C7 N2 C8 103.9(4)
C2 C1 C6 120.7(6)
C2 C1 H1B 119.6
C6 C1 H1B 119.6
C3 C2 C1 119.6(7)
C3 C2 H2B 120.2
C1 C2 H2B 120.2
C4 C3 C2 120.6(7)
C4 C3 H3A 119.7
C2 C3 H3A 119.7
C3 C4 C5 121.1(6)
C3 C4 H4A 119.4
C5 C4 H4A 119.4
O1 C5 C4 117.9(6)
O1 C5 C6 123.1(6)
C4 C5 C6 118.9(6)
N2 C7 O2 112.1(5)
N2 C7 C6 128.3(5)
O2 C7 C6 119.5(5)
N1 C8 N2 114.3(5)
N1 C8 C9 121.3(5)
N2 C8 C9 124.4(5)
C14 C9 C10 119.6(6)
C14 C9 C8 121.1(5)
C10 C9 C8 119.2(5)
C11 C10 C9 119.3(5)
C11 C10 H10A 120.4
C9 C10 H10A 120.4
C12 C11 C10 119.6(6)
C12 C11 H11A 120.2
C10 C11 H11A 120.2
C11 C12 C13 122.7(6)
C11 C12 Cl 119.0(5)
C13 C12 Cl 118.3(5)
C12 C13 C14 117.5(6)
C12 C13 H13A 121.3
C14 C13 H13A 121.3
C9 C14 C13 121.3(5)
C9 C14 H14A 119.4
C13 C14 H14A 119.4

loop_
_geom_bond_atom_site_label_1
_geom_bond_atom_site_label_2
_geom_bond_distance
Cl C12 1.754(6)
C6 C1 1.392(8)
C6 C5 1.398(8)
C6 C7 1.428(8)
O1 C5 1.345(7)
O1 H 1.06(7)
O2 C7 1.355(6)
O2 N1 1.415(6)
N1 C8 1.300(7)
N2 C7 1.292(7)
N2 C8 1.367(7)
C1 C2 1.379(10)
C1 H1B 0.9300
C2 C3 1.374(9)
C2 H2B 0.9300
C3 C4 1.354(10)
C3 H3A 0.9300
C4 C5 1.391(9)
C4 H4A 0.9300
C8 C9 1.474(8)
C9 C14 1.372(8)
C9 C10 1.394(7)
C10 C11 1.392(8)
C10 H10A 0.9300
C11 C12 1.353(8)
C11 H11A 0.9300
C12 C13 1.376(8)
C13 C14 1.393(9)
C13 H13A 0.9300
C14 H14A 0.9300

loop_
_geom_hbond_atom_site_label_D
_geom_hbond_atom_site_label_H
_geom_hbond_atom_site_label_A
_geom_hbond_distance_DH
_geom_hbond_distance_HA
_geom_hbond_distance_DA
_geom_hbond_angle_DHA
O1 H N2 1.06(7) 1.78(6) 2.680(6) 139(5)

loop_
_geom_torsion_atom_site_label_1
_geom_torsion_atom_site_label_2
_geom_torsion_atom_site_label_3
_geom_torsion_atom_site_label_4
_geom_torsion
C7 O2 N1 C8 -1.1(5)
C5 C6 C1 C2 1.1(9)
C7 C6 C1 C2 178.7(5)
C6 C1 C2 C3 -0.4(10)
C1 C2 C3 C4 0.4(11)
C2 C3 C4 C5 -1.3(11)
C3 C4 C5 O1 179.2(6)
C3 C4 C5 C6 2.1(9)
C1 C6 C5 O1 -178.9(6)
C7 C6 C5 O1 3.5(9)
C1 C6 C5 C4 -2.0(8)
C7 C6 C5 C4 -179.6(5)
C8 N2 C7 O2 -1.0(6)
C8 N2 C7 C6 -177.0(5)
N1 O2 C7 N2 1.3(6)
N1 O2 C7 C6 177.8(4)
C1 C6 C7 N2 174.3(6)
C5 C6 C7 N2 -8.1(8)
C1 C6 C7 O2 -1.5(8)
C5 C6 C7 O2 176.1(5)
O2 N1 C8 N2 0.6(6)
O2 N1 C8 C9 179.7(4)
C7 N2 C8 N1 0.2(7)
C7 N2 C8 C9 -178.9(5)
N1 C8 C9 C14 9.0(8)
N2 C8 C9 C14 -172.0(6)
N1 C8 C9 C10 -173.5(6)
N2 C8 C9 C10 5.5(8)
C14 C9 C10 C11 -2.4(9)
C8 C9 C10 C11 -180.0(5)
C9 C10 C11 C12 1.8(9)
C10 C11 C12 C13 -1.5(9)
C10 C11 C12 Cl 179.8(4)
C11 C12 C13 C14 1.8(9)
Cl C12 C13 C14 -179.5(5)
C10 C9 C14 C13 2.8(10)
C8 C9 C14 C13 -179.7(6)
C12 C13 C14 C9 -2.4(9)

loop_
_cod_related_entry_id
_cod_related_entry_database
_cod_related_entry_code
1 ChemSpider 21125930
